data_8100891
loop_
_publ_author_name
'Boy, I.'
'Kniep, R.'

_publ_section_title
;
Crystal structure of lithium zinc diaqua catena-[monoboro-diphosphate]-
monohydrate, LiZn(H~2~O)~2~[BP~2~O~8~] &#x00B7; H~2~O
;
_journal_issue 1
_journal_name_full 'Zeitschrift f\"ur Kristallographie - New Crystal Structures'
_journal_page_first 9
_journal_page_last 10
_journal_volume 216
_journal_year 2001
_chemical_formula_structural 'Li Zn(H2 O)2 [B P2 O8] * H2 O'
_chemical_formula_sum 'B Li O11 P2 Zn'
_chemical_formula_weight 321.06
_space_group_IT_number 169
_symmetry_cell_setting hexagonal
_symmetry_space_group_name_Hall 'P 61'
_symmetry_space_group_name_H-M 'P 61'
_cell_angle_alpha 90.00
_cell_angle_beta 90.00
_cell_angle_gamma 120.00
_cell_formula_units_Z 6
_cell_length_a 9.469(2)
_cell_length_b 9.469(2)
_cell_length_c 15.667(2)
_cell_measurement_temperature 293(2)
_cell_volume 1216.5(4)
_diffrn_ambient_temperature 293(2)
_exptl_crystal_density_diffrn 2.630
_cod_database_code 8100891

loop_
_symmetry_equiv_pos_as_xyz
'x, y, z'
'-y, x-y, z+1/3'
'-x+y, -x, z+2/3'
'-x, -y, z+1/2'
'y, -x+y, z+5/6'
'x-y, x, z+1/6'

loop_
_atom_site_label
_atom_site_type_symbol
_atom_site_fract_x
_atom_site_fract_y
_atom_site_fract_z
_atom_site_U_iso_or_equiv
_atom_site_adp_type
_atom_site_occupancy
_atom_site_symmetry_multiplicity
_atom_site_Wyckoff_symbol
_atom_site_calc_flag
_atom_site_refinement_flags
_atom_site_disorder_assembly
_atom_site_disorder_group
Li Li 0.242(2) 0.139(2) 0.4414(13) 0.077(4) Uiso 1 6 a d . . .
Zn Zn 0.09877(4) 0.55154(5) 0.54099(3) 0.01344(10) Uani 1 6 a d . . .
B B 0.3034(4) 0.1504(5) 0.0416(3) 0.0124(6) Uani 1 6 a d . . .
P1 P 0.21972(10) 0.38698(10) 0.03871(6) 0.01019(15) Uani 1 6 a d . . .
P2 P 0.38622(10) 0.21660(10) 0.21118(5) 0.01025(15) Uani 1 6 a d . . .
O1 O 0.0696(3) 0.3845(4) 0.00447(18) 0.0174(5) Uani 1 6 a d . . .
O2 O 0.1459(4) 0.5170(3) 0.41739(17) 0.0186(5) Uani 1 6 a d . . .
O3 O 0.1885(8) 0.1045(7) 0.5630(3) 0.0588(14) Uani 1 6 a d . . .
O4 O 0.1920(3) 0.2123(3) 0.02227(16) 0.0138(5) Uani 1 6 a d . . .
O5 O 0.2136(3) 0.1924(3) 0.22816(17) 0.0146(5) Uani 1 6 a d . . .
O6 O 0.2374(3) 0.4158(3) 0.13720(16) 0.0124(5) Uani 1 6 a d . . .
O7 O 0.3761(4) 0.0606(3) 0.24406(19) 0.0185(5) Uani 1 6 a d . . .
O8 O 0.3784(3) 0.5158(3) 0.00003(17) 0.0172(5) Uani 1 6 a d . . .
O9 O 0.4161(3) 0.2364(3) 0.11280(17) 0.0128(5) Uani 1 6 a d . . .
O10 O 0.4734(5) 0.1857(4) 0.4153(2) 0.0297(7) Uani 1 6 a d . . .
O11 O 0.7127(4) 0.1957(4) 0.0082(2) 0.0267(7) Uani 1 6 a d . . .

loop_
_atom_site_aniso_label
_atom_site_aniso_U_11
_atom_site_aniso_U_22
_atom_site_aniso_U_33
_atom_site_aniso_U_23
_atom_site_aniso_U_13
_atom_site_aniso_U_12
Zn 0.01397(18) 0.01374(18) 0.01254(15) -0.00194(14) -0.00024(18) 0.00689(14)
B 0.0141(13) 0.0135(15) 0.0105(13) -0.0026(12) 0.0000(14) 0.0075(12)
P1 0.0110(3) 0.0110(3) 0.0090(3) 0.0008(3) 0.0009(3) 0.0058(3)
P2 0.0111(3) 0.0112(3) 0.0094(3) -0.0016(3) -0.0009(3) 0.0063(3)
O1 0.0199(12) 0.0240(13) 0.0139(12) -0.0009(10) -0.0025(10) 0.0151(11)
O2 0.0263(13) 0.0175(12) 0.0117(12) -0.0019(9) 0.0055(10) 0.0108(11)
O3 0.096(4) 0.060(3) 0.043(3) 0.005(2) 0.000(2) 0.056(3)
O4 0.0148(11) 0.0128(11) 0.0153(12) -0.0030(8) -0.0036(8) 0.0081(9)
O5 0.0130(11) 0.0138(11) 0.0179(12) 0.0038(8) 0.0032(8) 0.0075(9)
O6 0.0151(11) 0.0128(10) 0.0092(11) 0.0005(8) 0.0010(9) 0.0070(10)
O7 0.0276(14) 0.0196(12) 0.0186(13) 0.0028(10) 0.0027(11) 0.0196(11)
O8 0.0159(12) 0.0161(12) 0.0154(13) 0.0016(9) 0.0045(10) 0.0048(10)
O9 0.0126(10) 0.0151(11) 0.0093(11) -0.0009(9) 0.0000(8) 0.0058(10)
O10 0.0316(16) 0.0310(16) 0.0341(18) -0.0111(13) -0.0119(14) 0.0212(14)
O11 0.0232(14) 0.0216(14) 0.0259(15) 0.0082(11) -0.0059(12) 0.0043(12)

loop_
_geom_bond_atom_site_label_1
_geom_bond_atom_site_label_2
_geom_bond_distance
_geom_bond_site_symmetry_2
_geom_bond_publ_flag
Li O3 1.96(2) . ?
Li O3 1.978(19) 5_554 ?
Li O7 2.044(19) 6 ?
Li O10 2.051(19) . ?
Li O5 2.619(19) 6 ?
Li P2 2.919(19) 6 ?
Li Zn 3.132(19) 5_554 ?
Li Li 3.283(12) 5_554 ?
Li Li 3.283(12) 6 ?
Zn O2 2.050(3) . ?
Zn O1 2.050(3) 4_565 ?
Zn O8 2.052(3) 3_565 ?
Zn O7 2.055(3) 2 ?
Zn O11 2.215(3) 4_665 ?
Zn O10 2.341(4) 6 ?
Zn Li 3.132(19) 6 ?
B O5 1.461(4) 5_554 ?
B O6 1.470(5) 5_554 ?
B O4 1.472(4) . ?
B O9 1.475(5) . ?
P1 O1 1.508(3) . ?
P1 O8 1.510(3) . ?
P1 O4 1.561(3) . ?
P1 O6 1.561(3) . ?
P2 O2 1.499(3) 5_554 ?
P2 O7 1.522(3) . ?
P2 O5 1.556(3) . ?
P2 O9 1.561(3) . ?
P2 Li 2.919(19) 5_554 ?
O1 Zn 2.050(3) 4_564 ?
O2 P2 1.499(3) 6 ?
O3 Li 1.978(19) 6 ?
O5 B 1.461(4) 6 ?
O5 Li 2.619(19) 5_554 ?
O6 B 1.470(5) 6 ?
O7 Li 2.044(19) 5_554 ?
O7 Zn 2.055(3) 3_554 ?
O8 Zn 2.052(3) 2_664 ?
O10 Zn 2.341(4) 5_554 ?
O11 Zn 2.215(3) 4_664 ?
